data_1552582
loop_
_publ_author_name
'Su, Jun-Cheng'
'Cheng, Wen'
'Song, Jian-Guo'
'Zhong, Yuan-Lin'
'Huang, Xiao-Jun'
'Jiang, Ren-Wang'
'Li, Yao-Lan'
'Li, Man-Mei'
'Ye, Wen-Cai'
'Wang, Ying'

_publ_section_title
;
 Macrocyclic Diterpenoids from <i>Euphorbia helioscopia</i> and Their
 Potential Anti-inflammatory Activity.
;
_journal_issue 10
_journal_name_full 'Journal of natural products'
_journal_page_first 2818
_journal_page_last 2827
_journal_paper_doi 10.1021/acs.jnatprod.9b00519
_journal_volume 82
_journal_year 2019
_chemical_absolute_configuration ad
_chemical_compound_source 'Euphorbia helioscopia'
_chemical_formula_moiety 'C36 H40 O8, C H Cl3'
_chemical_formula_sum 'C37 H41 Cl3 O8'
_chemical_formula_weight 720.05
_chemical_name_common 'Euphoscopoid F'
_chemical_name_systematic 'Euphoscopoid F'
_space_group_crystal_system monoclinic
_space_group_IT_number 4
_space_group_name_Hall 'P 2yb'
_space_group_name_H-M_alt 'P 1 21 1'
_atom_sites_solution_hydrogens geom
_atom_sites_solution_primary dual
_audit_creation_date 2019-04-26
_audit_creation_method
;
Olex2 1.2
(compiled 2018.05.29 svn.r3508 for OlexSys, GUI svn.r5506)
;
_audit_update_record
;
2019-06-04 deposited with the CCDC.	2019-06-04 downloaded from the CCDC.
;
_cell_angle_alpha 90
_cell_angle_beta 101.7540(10)
_cell_angle_gamma 90
_cell_formula_units_Z 2
_cell_length_a 9.39690(10)
_cell_length_b 19.3140(2)
_cell_length_c 10.14520(10)
_cell_measurement_reflns_used 17207
_cell_measurement_temperature 103(6)
_cell_measurement_theta_max 73.4930
_cell_measurement_theta_min 4.4330
_cell_volume 1802.66(3)
_computing_cell_refinement 'CrysAlisPro 1.171.38.43f (Rigaku OD, 2015)'
_computing_data_collection 'CrysAlisPro 1.171.38.43f (Rigaku OD, 2015)'
_computing_data_reduction 'CrysAlisPro 1.171.38.43f (Rigaku OD, 2015)'
_computing_molecular_graphics 'Olex2 (Dolomanov et al., 2009)'
_computing_publication_material 'Olex2 (Dolomanov et al., 2009)'
_computing_structure_refinement 'ShelXL (Sheldrick, 2015)'
_computing_structure_solution 'ShelXT (Sheldrick, 2015)'
_diffrn_ambient_environment N~2~
_diffrn_ambient_temperature 103(6)
_diffrn_detector 'CCD plate'
_diffrn_detector_area_resol_mean 5.2684
_diffrn_detector_type AtlasS2
_diffrn_measured_fraction_theta_full 1.000
_diffrn_measured_fraction_theta_max 0.980
_diffrn_measurement_details
;
List of Runs (angles in degrees, time in seconds):

  # Type    Start    End  Width  t~exp~   \w     \q     \k     \f   Frames
#--------------------------------------------------------------------------
  1  \w   -115.00 -17.00   1.00    1.00    --  -40.98 -37.00  90.00   98
  2  \w   -121.00   0.00   1.00    1.00    --  -40.98 -19.00 -30.00  121
  3  \w    -96.00  -2.00   1.00    1.00    --  -40.98 125.00 -90.00   94
  4  \w    -33.00  65.00   1.00    1.00    --   40.98 -37.00-120.00   98
  5  \w     23.00  97.00   1.00    1.00    --   40.98-125.00-120.00   74
  6  \w      1.00  82.00   1.00    1.00    --   40.98 -99.00-180.00   81
  7  \w     79.00 178.00   1.00    1.00    --  106.95  30.00-120.00   99
  8  \w     34.00 121.00   1.00    1.00    --  106.95-125.00 -90.00   87
  9  \w     79.00 178.00   1.00    1.00    --  106.95  30.00 120.00   99
 10  \w     31.00 140.00   1.00    1.00    --  106.95 -77.00  30.00  109
 11  \w     24.00 109.00   1.00    1.00    --  106.95 -94.00 -30.00   85
 12  \w     81.00 178.00   1.00    1.00    --  106.95  45.00  90.00   97
 13  \w     34.00 121.00   1.00    1.00    --  106.95-125.00-150.00   87
 14  \w     79.00 178.00   1.00    1.00    --  106.95  30.00-180.00   99
 15  \w     79.00 178.00   1.00    1.00    --  106.95  30.00 150.00   99
 16  \w     94.00 178.00   1.00    1.00    --  106.95 125.00-150.00   84
 17  \w     94.00 178.00   1.00    1.00    --  106.95 125.00  30.00   84
 18  \w     31.00 135.00   1.00    1.00    --  106.95 -30.00 -60.00  104
 19  \w   -117.00  -8.00   1.00    1.00    --  -40.98 -77.00-150.00  109
 20  \w   -117.00 -32.00   1.00    1.00    --  -40.98 -77.00  60.00   85
;
_diffrn_measurement_device 'four-circle diffractometer'
_diffrn_measurement_device_type 'SuperNova, Dual, Cu at zero, AtlasS2'
_diffrn_measurement_method '\w scans'
_diffrn_orient_matrix_type 'CrysAlisPro convention (1999,Acta A55,543-557)'
_diffrn_orient_matrix_UB_11 -0.0039444000
_diffrn_orient_matrix_UB_12 -0.0484780000
_diffrn_orient_matrix_UB_13 -0.1212560000
_diffrn_orient_matrix_UB_21 -0.1117179000
_diffrn_orient_matrix_UB_22 0.0480212000
_diffrn_orient_matrix_UB_23 -0.0877627000
_diffrn_orient_matrix_UB_31 0.1247282000
_diffrn_orient_matrix_UB_32 0.0414119000
_diffrn_orient_matrix_UB_33 -0.0400754000
_diffrn_radiation_monochromator mirror
_diffrn_radiation_probe x-ray
_diffrn_radiation_type CuK\a
_diffrn_radiation_wavelength 1.54184
_diffrn_reflns_av_R_equivalents 0.0340
_diffrn_reflns_av_unetI/netI 0.0306
_diffrn_reflns_Laue_measured_fraction_full 1.000
_diffrn_reflns_Laue_measured_fraction_max 0.980
_diffrn_reflns_limit_h_max 11
_diffrn_reflns_limit_h_min -8
_diffrn_reflns_limit_k_max 23
_diffrn_reflns_limit_k_min -23
_diffrn_reflns_limit_l_max 12
_diffrn_reflns_limit_l_min -12
_diffrn_reflns_number 19378
_diffrn_reflns_point_group_measured_fraction_full 1.000
_diffrn_reflns_point_group_measured_fraction_max 0.968
_diffrn_reflns_theta_full 67.684
_diffrn_reflns_theta_max 74.044
_diffrn_reflns_theta_min 4.452
_diffrn_source 'micro-focus sealed X-ray tube'
_diffrn_source_type 'SuperNova (Cu) X-ray Source'
_exptl_absorpt_coefficient_mu 2.719
_exptl_absorpt_correction_T_max 1.00000
_exptl_absorpt_correction_T_min 0.47909
_exptl_absorpt_correction_type multi-scan
_exptl_absorpt_process_details
;
CrysAlisPro 1.171.38.43f (Rigaku Oxford Diffraction, 2015)
Empirical absorption correction using spherical harmonics,
 implemented in SCALE3 ABSPACK scaling algorithm.
;
_exptl_crystal_colour colorless
_exptl_crystal_density_diffrn 1.327
_exptl_crystal_description needles
_exptl_crystal_F_000 756
_exptl_crystal_size_max 0.2
_exptl_crystal_size_mid 0.18
_exptl_crystal_size_min 0.11
_refine_diff_density_max 0.366
_refine_diff_density_min -0.615
_refine_diff_density_rms 0.066
_refine_ls_abs_structure_details
;
 Flack x determined using 3260 quotients [(I+)-(I-)]/[(I+)+(I-)]
 (Parsons, Flack and Wagner, Acta Cryst. B69 (2013) 249-259).
;
_refine_ls_abs_structure_Flack 0.012(6)
_refine_ls_extinction_method none
_refine_ls_goodness_of_fit_ref 1.055
_refine_ls_hydrogen_treatment constr
_refine_ls_matrix_type full
_refine_ls_number_parameters 439
_refine_ls_number_reflns 7107
_refine_ls_number_restraints 1
_refine_ls_restrained_S_all 1.055
_refine_ls_R_factor_all 0.0426
_refine_ls_R_factor_gt 0.0422
_refine_ls_shift/su_max 0.000
_refine_ls_shift/su_mean 0.000
_refine_ls_structure_factor_coef Fsqd
_refine_ls_weighting_details 'w=1/[\s^2^(Fo^2^)+(0.0791P)^2^+0.7167P] where P=(Fo^2^+2Fc^2^)/3'
_refine_ls_weighting_scheme calc
_refine_ls_wR_factor_gt 0.1178
_refine_ls_wR_factor_ref 0.1188
_reflns_Friedel_coverage 0.916
_reflns_Friedel_fraction_full 0.999
_reflns_Friedel_fraction_max 0.955
_reflns_number_gt 7028
_reflns_number_total 7107
_reflns_threshold_expression 'I > 2\s(I)'
_cod_data_source_file 1920615.cif
_cod_data_source_block cz-ab-6
_cod_database_code 1552582
_shelx_shelxl_version_number 2016/6
_shelx_space_group_comment
;
The symmetry employed for this shelxl refinement is uniquely defined
by the following loop, which should always be used as a source of
symmetry information in preference to the above space-group names.
They are only intended as comments.
;
_shelx_estimated_absorpt_t_max 0.754
_shelx_estimated_absorpt_t_min 0.612
_reflns_odcompleteness_completeness 99.97
_reflns_odcompleteness_iscentric 1
_reflns_odcompleteness_theta 66.97
_olex2_refinement_description
;
1. Fixed Uiso
 At 1.2 times of:
  All C(H) groups, All C(H,H) groups
 At 1.5 times of:
  All C(H,H,H) groups
2.a Ternary CH refined with riding coordinates:
 C2(H2), C3(H3), C4(H4), C7(H7), C13(H13), C1s(H1s)
2.b Secondary CH2 refined with riding coordinates:
 C1(H1a,H1b), C8(H8a,H8b)
2.c Aromatic/amide H refined with riding coordinates:
 C5(H5), C11(H11), C12(H12), C3'(H3'), C4'(H4'), C5'(H5'), C6'(H6'), C7'(H7'),
 C10'(H10'), C11'(H11'), C12'(H12'), C13'(H13'), C14'(H14')
2.d Idealised Me refined as rotating group:
 C16(H16a,H16b,H16c), C17(H17a,H17b,H17c), C18(H18a,H18b,H18c), C19(H19a,H19b,
 H19c), C20(H20a,H20b,H20c), C16'(H16d,H16e,H16f)
;
_olex2_submission_special_instructions 'No special instructions were received'
_oxdiff_exptl_absorpt_empirical_details
;
Empirical correction (ABSPACK) includes:
- Absorption correction using spherical harmonics
- Frame scaling
;
_oxdiff_exptl_absorpt_empirical_full_max 1.896
_oxdiff_exptl_absorpt_empirical_full_min 0.579

loop_
_space_group_symop_operation_xyz
'x, y, z'
'-x, y+1/2, -z'

loop_
_atom_site_label
_atom_site_type_symbol
_atom_site_fract_x
_atom_site_fract_y
_atom_site_fract_z
_atom_site_U_iso_or_equiv
_atom_site_adp_type
_atom_site_occupancy
_atom_site_site_symmetry_order
_atom_site_calc_flag
_atom_site_refinement_flags_posn
O1 O 0.9948(2) 0.50639(11) 0.7983(2) 0.0159(4) Uani 1 1 d .
O2 O 1.2228(3) 0.53688(13) 0.7827(2) 0.0226(5) Uani 1 1 d .
O3 O 0.7384(2) 0.65640(11) 0.5150(2) 0.0154(4) Uani 1 1 d .
O4 O 0.8979(3) 0.67127(13) 0.3789(2) 0.0243(5) Uani 1 1 d .
O5 O 0.4469(3) 0.53405(15) 0.2463(2) 0.0274(6) Uani 1 1 d .
O6 O 0.6980(3) 0.29960(12) 0.6285(2) 0.0215(5) Uani 1 1 d .
O7 O 0.6851(2) 0.45862(11) 0.80353(19) 0.0138(4) Uani 1 1 d .
O8 O 0.6302(3) 0.37720(14) 0.9449(2) 0.0238(5) Uani 1 1 d .
C1 C 0.8865(3) 0.37300(16) 0.8368(3) 0.0153(6) Uani 1 1 d .
H1A H 0.901697 0.395710 0.923863 0.018 Uiso 1 1 calc R
H1B H 0.867681 0.324279 0.848970 0.018 Uiso 1 1 calc R
C2 C 1.0204(3) 0.38206(16) 0.7732(3) 0.0163(6) Uani 1 1 d .
H2 H 1.018814 0.345706 0.705504 0.020 Uiso 1 1 calc R
C3 C 0.9891(3) 0.45125(15) 0.7007(3) 0.0144(6) Uani 1 1 d .
H3 H 1.052722 0.459886 0.636992 0.017 Uiso 1 1 calc R
C4 C 0.8294(3) 0.44473(15) 0.6312(3) 0.0128(6) Uani 1 1 d .
H4 H 0.824472 0.413344 0.554481 0.015 Uiso 1 1 calc R
C5 C 0.7588(3) 0.51147(15) 0.5780(3) 0.0141(6) Uani 1 1 d .
H5 H 0.724968 0.539648 0.639360 0.017 Uiso 1 1 calc R
C6 C 0.7396(3) 0.53453(15) 0.4518(3) 0.0129(5) Uani 1 1 d .
C7 C 0.6640(3) 0.60420(15) 0.4210(3) 0.0136(6) Uani 1 1 d .
H7 H 0.665068 0.618006 0.328293 0.016 Uiso 1 1 calc R
C8 C 0.5077(3) 0.60315(16) 0.4430(3) 0.0161(6) Uani 1 1 d .
H8A H 0.508218 0.592355 0.536507 0.019 Uiso 1 1 calc R
H8B H 0.464704 0.648623 0.423870 0.019 Uiso 1 1 calc R
C9 C 0.4170(3) 0.55006(17) 0.3533(3) 0.0165(6) Uani 1 1 d .
C10 C 0.2898(3) 0.51697(16) 0.4033(3) 0.0175(6) Uani 1 1 d .
C11 C 0.3544(3) 0.47027(16) 0.5220(3) 0.0155(6) Uani 1 1 d .
H11 H 0.329454 0.479928 0.604213 0.019 Uiso 1 1 calc R
C12 C 0.4431(4) 0.41717(17) 0.5182(3) 0.0175(6) Uani 1 1 d .
H12 H 0.480709 0.410586 0.441166 0.021 Uiso 1 1 calc R
C13 C 0.4857(3) 0.36675(15) 0.6342(3) 0.0162(6) Uani 1 1 d .
H13 H 0.458784 0.386911 0.714316 0.019 Uiso 1 1 calc R
C14 C 0.6482(3) 0.35263(15) 0.6655(3) 0.0146(6) Uani 1 1 d .
C15 C 0.7570(3) 0.40673(15) 0.7378(3) 0.0129(6) Uani 1 1 d .
C16 C 1.1636(4) 0.37701(19) 0.8756(3) 0.0229(7) Uani 1 1 d .
H16A H 1.243116 0.385534 0.831501 0.034 Uiso 1 1 calc GR
H16B H 1.173082 0.331525 0.914577 0.034 Uiso 1 1 calc GR
H16C H 1.164765 0.410810 0.945225 0.034 Uiso 1 1 calc GR
C17 C 0.7858(4) 0.49827(17) 0.3358(3) 0.0194(6) Uani 1 1 d .
H17A H 0.701234 0.484730 0.270779 0.029 Uiso 1 1 calc GR
H17B H 0.841668 0.457910 0.368361 0.029 Uiso 1 1 calc GR
H17C H 0.843922 0.529068 0.294474 0.029 Uiso 1 1 calc GR
C18 C 0.1972(4) 0.57346(18) 0.4509(4) 0.0222(7) Uani 1 1 d .
H18A H 0.254511 0.597573 0.526125 0.033 Uiso 1 1 calc GR
H18B H 0.114710 0.552648 0.477579 0.033 Uiso 1 1 calc GR
H18C H 0.164517 0.605534 0.378807 0.033 Uiso 1 1 calc GR
C19 C 0.1968(4) 0.47459(19) 0.2895(3) 0.0244(7) Uani 1 1 d .
H19A H 0.151427 0.505140 0.218674 0.037 Uiso 1 1 calc GR
H19B H 0.123372 0.449930 0.323756 0.037 Uiso 1 1 calc GR
H19C H 0.257497 0.442188 0.254897 0.037 Uiso 1 1 calc GR
C20 C 0.4024(4) 0.29914(18) 0.6009(4) 0.0281(8) Uani 1 1 d .
H20A H 0.430994 0.277631 0.525049 0.042 Uiso 1 1 calc GR
H20B H 0.299997 0.308562 0.579696 0.042 Uiso 1 1 calc GR
H20C H 0.423863 0.268648 0.677142 0.042 Uiso 1 1 calc GR
C1' C 1.1174(3) 0.54410(16) 0.8325(3) 0.0159(6) Uani 1 1 d .
C2' C 1.1056(4) 0.59447(16) 0.9406(3) 0.0175(6) Uani 1 1 d .
C3' C 0.9757(4) 0.60279(17) 0.9856(3) 0.0200(6) Uani 1 1 d .
H3' H 0.892797 0.578590 0.944800 0.024 Uiso 1 1 calc R
C4' C 0.9714(4) 0.64757(18) 1.0918(3) 0.0243(7) Uani 1 1 d .
H4' H 0.885632 0.652967 1.123031 0.029 Uiso 1 1 calc R
C5' C 1.0953(4) 0.68447(18) 1.1520(3) 0.0246(7) Uani 1 1 d .
H5' H 1.091934 0.714267 1.223311 0.029 Uiso 1 1 calc R
C6' C 1.2222(4) 0.67685(19) 1.1060(4) 0.0262(7) Uani 1 1 d .
H6' H 1.304208 0.701975 1.145589 0.031 Uiso 1 1 calc R
C7' C 1.2283(4) 0.63152(18) 1.0002(3) 0.0215(6) Uani 1 1 d .
H7' H 1.314558 0.626177 0.969682 0.026 Uiso 1 1 calc R
C8' C 0.8599(3) 0.68284(16) 0.4839(3) 0.0158(6) Uani 1 1 d .
C9' C 0.9420(3) 0.72800(16) 0.5922(3) 0.0168(6) Uani 1 1 d .
C10' C 0.8952(4) 0.74004(18) 0.7118(3) 0.0221(7) Uani 1 1 d .
H10' H 0.809867 0.719808 0.726197 0.027 Uiso 1 1 calc R
C11' C 0.9767(4) 0.7825(2) 0.8098(4) 0.0276(8) Uani 1 1 d .
H11' H 0.945918 0.790237 0.890051 0.033 Uiso 1 1 calc R
C12' C 1.1031(4) 0.81315(19) 0.7888(4) 0.0274(8) Uani 1 1 d .
H12' H 1.156363 0.841895 0.854276 0.033 Uiso 1 1 calc R
C13' C 1.1509(4) 0.80104(19) 0.6693(4) 0.0252(7) Uani 1 1 d .
H13' H 1.236249 0.821401 0.655184 0.030 Uiso 1 1 calc R
C14' C 1.0697(4) 0.75808(17) 0.5711(3) 0.0204(6) Uani 1 1 d .
H14' H 1.101236 0.749629 0.491412 0.024 Uiso 1 1 calc R
C15' C 0.6265(3) 0.43721(18) 0.9084(3) 0.0185(6) Uani 1 1 d .
C16' C 0.5565(4) 0.4959(2) 0.9659(4) 0.0280(8) Uani 1 1 d .
H16D H 0.627602 0.531126 0.996748 0.042 Uiso 1 1 calc GR
H16E H 0.516510 0.479686 1.040119 0.042 Uiso 1 1 calc GR
H16F H 0.480181 0.514821 0.897919 0.042 Uiso 1 1 calc GR
Cl1S Cl 0.53444(16) 0.18781(7) 1.24230(13) 0.0556(3) Uani 1 1 d .
Cl2S Cl 0.43262(12) 0.32642(5) 1.17272(10) 0.0386(2) Uani 1 1 d .
Cl3S Cl 0.40756(12) 0.22101(6) 0.96556(11) 0.0445(3) Uani 1 1 d .
C1S C 0.5117(4) 0.2528(2) 1.1183(4) 0.0298(8) Uani 1 1 d .
H1S H 0.607962 0.265601 1.102860 0.036 Uiso 1 1 calc R

loop_
_atom_site_aniso_label
_atom_site_aniso_U_11
_atom_site_aniso_U_22
_atom_site_aniso_U_33
_atom_site_aniso_U_23
_atom_site_aniso_U_13
_atom_site_aniso_U_12
O1 0.0174(11) 0.0169(10) 0.0143(10) -0.0042(8) 0.0055(8) 0.0001(8)
O2 0.0186(11) 0.0283(12) 0.0225(11) -0.0083(10) 0.0080(9) -0.0025(10)
O3 0.0186(11) 0.0129(9) 0.0160(10) -0.0004(8) 0.0068(8) -0.0013(8)
O4 0.0228(12) 0.0340(13) 0.0193(12) -0.0061(10) 0.0120(10) -0.0067(10)
O5 0.0216(12) 0.0440(15) 0.0178(11) -0.0102(11) 0.0071(9) -0.0023(11)
O6 0.0234(12) 0.0164(11) 0.0253(12) -0.0033(9) 0.0066(10) 0.0011(9)
O7 0.0154(10) 0.0167(10) 0.0106(9) -0.0009(8) 0.0054(8) 0.0011(8)
O8 0.0226(12) 0.0324(13) 0.0178(11) 0.0079(10) 0.0069(9) 0.0003(10)
C1 0.0158(14) 0.0167(13) 0.0138(13) 0.0048(11) 0.0037(11) 0.0028(11)
C2 0.0165(14) 0.0171(14) 0.0163(13) 0.0005(11) 0.0058(12) 0.0040(11)
C3 0.0174(14) 0.0135(13) 0.0139(13) -0.0025(11) 0.0065(11) 0.0016(11)
C4 0.0154(14) 0.0132(13) 0.0115(12) 0.0003(10) 0.0067(11) 0.0015(11)
C5 0.0174(14) 0.0118(13) 0.0139(13) -0.0006(11) 0.0050(11) 0.0006(11)
C6 0.0121(13) 0.0138(13) 0.0130(13) -0.0008(10) 0.0032(10) -0.0006(10)
C7 0.0173(14) 0.0123(13) 0.0121(12) 0.0019(10) 0.0052(11) -0.0012(11)
C8 0.0166(15) 0.0160(14) 0.0168(14) 0.0009(11) 0.0060(11) 0.0030(11)
C9 0.0149(14) 0.0194(14) 0.0154(14) 0.0015(11) 0.0039(11) 0.0051(12)
C10 0.0153(14) 0.0190(15) 0.0176(14) 0.0015(12) 0.0021(12) 0.0001(12)
C11 0.0149(14) 0.0164(14) 0.0164(13) -0.0006(11) 0.0061(11) -0.0016(11)
C12 0.0203(15) 0.0185(15) 0.0135(13) -0.0009(11) 0.0031(12) 0.0013(12)
C13 0.0195(15) 0.0121(13) 0.0165(13) -0.0007(11) 0.0023(11) -0.0020(11)
C14 0.0203(15) 0.0127(13) 0.0116(12) 0.0027(10) 0.0050(11) -0.0014(11)
C15 0.0155(14) 0.0133(13) 0.0106(12) 0.0013(11) 0.0043(11) 0.0038(11)
C16 0.0154(15) 0.0282(17) 0.0250(16) 0.0055(13) 0.0036(13) 0.0053(13)
C17 0.0270(17) 0.0205(15) 0.0124(13) 0.0014(11) 0.0078(12) 0.0067(13)
C18 0.0191(16) 0.0224(16) 0.0277(17) 0.0084(13) 0.0108(13) 0.0056(13)
C19 0.0210(17) 0.0272(17) 0.0224(16) 0.0003(14) -0.0018(13) -0.0010(13)
C20 0.0240(17) 0.0159(15) 0.041(2) -0.0010(14) -0.0007(15) -0.0051(13)
C1' 0.0166(14) 0.0172(14) 0.0134(13) -0.0001(11) 0.0019(11) -0.0002(12)
C2' 0.0213(15) 0.0164(14) 0.0144(13) -0.0005(11) 0.0027(11) 0.0013(12)
C3' 0.0226(16) 0.0212(16) 0.0175(14) -0.0035(12) 0.0075(13) 0.0008(13)
C4' 0.0329(19) 0.0228(16) 0.0207(16) -0.0031(13) 0.0132(14) 0.0008(14)
C5' 0.041(2) 0.0181(15) 0.0157(14) -0.0016(12) 0.0083(14) -0.0011(14)
C6' 0.0332(19) 0.0211(16) 0.0230(16) -0.0063(13) 0.0023(14) -0.0063(14)
C7' 0.0223(16) 0.0230(15) 0.0205(15) -0.0036(13) 0.0074(13) -0.0040(13)
C8' 0.0158(14) 0.0142(13) 0.0187(14) 0.0012(11) 0.0062(12) 0.0041(11)
C9' 0.0176(14) 0.0159(13) 0.0169(14) 0.0026(11) 0.0033(11) 0.0015(11)
C10' 0.0215(16) 0.0248(16) 0.0216(16) -0.0031(13) 0.0078(13) -0.0018(13)
C11' 0.0298(19) 0.0345(19) 0.0196(16) -0.0058(14) 0.0075(14) -0.0009(15)
C12' 0.0296(18) 0.0264(18) 0.0236(17) -0.0054(13) -0.0005(14) -0.0032(14)
C13' 0.0242(17) 0.0243(16) 0.0267(17) 0.0016(14) 0.0039(14) -0.0065(14)
C14' 0.0220(16) 0.0217(16) 0.0177(15) 0.0023(12) 0.0045(12) -0.0002(13)
C15' 0.0154(14) 0.0310(17) 0.0091(13) 0.0001(12) 0.0029(11) -0.0011(13)
C16' 0.0270(18) 0.041(2) 0.0187(16) -0.0065(14) 0.0097(14) 0.0066(15)
Cl1S 0.0692(8) 0.0487(7) 0.0508(7) 0.0239(5) 0.0166(6) 0.0107(6)
Cl2S 0.0421(5) 0.0420(5) 0.0334(5) -0.0017(4) 0.0120(4) 0.0098(4)
Cl3S 0.0384(5) 0.0441(6) 0.0462(6) -0.0098(5) -0.0030(4) 0.0054(4)
C1S 0.0297(19) 0.0324(19) 0.0276(18) 0.0049(15) 0.0063(15) 0.0005(15)

loop_
_atom_type_symbol
_atom_type_description
_atom_type_scat_dispersion_real
_atom_type_scat_dispersion_imag
_atom_type_scat_source
C C 0.0181 0.0091 'International Tables Vol C Tables 4.2.6.8 and 6.1.1.4'
H H 0.0000 0.0000 'International Tables Vol C Tables 4.2.6.8 and 6.1.1.4'
Cl Cl 0.3639 0.7018 'International Tables Vol C Tables 4.2.6.8 and 6.1.1.4'
O O 0.0492 0.0322 'International Tables Vol C Tables 4.2.6.8 and 6.1.1.4'

loop_
_geom_angle_atom_site_label_1
_geom_angle_atom_site_label_2
_geom_angle_atom_site_label_3
_geom_angle
C1' O1 C3 118.9(2)
C8' O3 C7 115.1(2)
C15' O7 C15 116.9(2)
H1A C1 H1B 108.7
C2 C1 H1A 110.5
C2 C1 H1B 110.5
C2 C1 C15 106.3(2)
C15 C1 H1A 110.5
C15 C1 H1B 110.5
C1 C2 H2 108.4
C3 C2 C1 102.0(2)
C3 C2 H2 108.4
C3 C2 C16 116.2(3)
C16 C2 C1 113.0(3)
C16 C2 H2 108.4
O1 C3 C2 109.8(2)
O1 C3 H3 112.6
O1 C3 C4 105.8(2)
C2 C3 H3 112.6
C2 C3 C4 103.0(2)
C4 C3 H3 112.6
C3 C4 H4 107.5
C3 C4 C15 104.1(2)
C5 C4 C3 114.6(2)
C5 C4 H4 107.5
C5 C4 C15 115.3(2)
C15 C4 H4 107.5
C4 C5 H5 116.7
C6 C5 C4 126.6(3)
C6 C5 H5 116.7
C5 C6 C7 117.3(3)
C5 C6 C17 126.2(3)
C17 C6 C7 116.5(2)
O3 C7 C6 109.5(2)
O3 C7 H7 110.0
O3 C7 C8 105.0(2)
C6 C7 H7 110.0
C6 C7 C8 112.3(2)
C8 C7 H7 110.0
C7 C8 H8A 109.4
C7 C8 H8B 109.4
H8A C8 H8B 108.0
C9 C8 C7 111.2(2)
C9 C8 H8A 109.4
C9 C8 H8B 109.4
O5 C9 C8 120.3(3)
O5 C9 C10 121.9(3)
C8 C9 C10 117.8(3)
C9 C10 C18 109.8(3)
C9 C10 C19 109.7(3)
C11 C10 C9 107.2(3)
C11 C10 C18 109.4(3)
C11 C10 C19 110.6(3)
C18 C10 C19 110.1(3)
C10 C11 H11 117.1
C12 C11 C10 125.8(3)
C12 C11 H11 117.1
C11 C12 H12 118.6
C11 C12 C13 122.8(3)
C13 C12 H12 118.6
C12 C13 H13 108.4
C12 C13 C14 111.9(3)
C12 C13 C20 109.6(3)
C14 C13 H13 108.4
C14 C13 C20 109.9(3)
C20 C13 H13 108.4
O6 C14 C13 121.3(3)
O6 C14 C15 117.3(3)
C13 C14 C15 121.3(3)
O7 C15 C1 111.7(2)
O7 C15 C4 107.6(2)
O7 C15 C14 111.2(2)
C1 C15 C4 104.4(2)
C14 C15 C1 112.3(2)
C14 C15 C4 109.1(2)
C2 C16 H16A 109.5
C2 C16 H16B 109.5
C2 C16 H16C 109.5
H16A C16 H16B 109.5
H16A C16 H16C 109.5
H16B C16 H16C 109.5
C6 C17 H17A 109.5
C6 C17 H17B 109.5
C6 C17 H17C 109.5
H17A C17 H17B 109.5
H17A C17 H17C 109.5
H17B C17 H17C 109.5
C10 C18 H18A 109.5
C10 C18 H18B 109.5
C10 C18 H18C 109.5
H18A C18 H18B 109.5
H18A C18 H18C 109.5
H18B C18 H18C 109.5
C10 C19 H19A 109.5
C10 C19 H19B 109.5
C10 C19 H19C 109.5
H19A C19 H19B 109.5
H19A C19 H19C 109.5
H19B C19 H19C 109.5
C13 C20 H20A 109.5
C13 C20 H20B 109.5
C13 C20 H20C 109.5
H20A C20 H20B 109.5
H20A C20 H20C 109.5
H20B C20 H20C 109.5
O1 C1' C2' 110.8(3)
O2 C1' O1 124.2(3)
O2 C1' C2' 125.0(3)
C3' C2' C1' 121.2(3)
C7' C2' C1' 118.6(3)
C7' C2' C3' 120.2(3)
C2' C3' H3' 120.3
C4' C3' C2' 119.4(3)
C4' C3' H3' 120.3
C3' C4' H4' 119.8
C3' C4' C5' 120.3(3)
C5' C4' H4' 119.8
C4' C5' H5' 120.0
C6' C5' C4' 120.1(3)
C6' C5' H5' 120.0
C5' C6' H6' 119.9
C5' C6' C7' 120.2(3)
C7' C6' H6' 119.9
C2' C7' C6' 119.8(3)
C2' C7' H7' 120.1
C6' C7' H7' 120.1
O3 C8' C9' 112.7(3)
O4 C8' O3 123.6(3)
O4 C8' C9' 123.8(3)
C10' C9' C8' 122.2(3)
C14' C9' C8' 117.7(3)
C14' C9' C10' 120.1(3)
C9' C10' H10' 120.1
C9' C10' C11' 119.7(3)
C11' C10' H10' 120.1
C10' C11' H11' 119.8
C12' C11' C10' 120.5(3)
C12' C11' H11' 119.8
C11' C12' H12' 120.0
C11' C12' C13' 120.1(3)
C13' C12' H12' 120.0
C12' C13' H13' 120.2
C12' C13' C14' 119.5(3)
C14' C13' H13' 120.2
C9' C14' C13' 120.1(3)
C9' C14' H14' 120.0
C13' C14' H14' 120.0
O7 C15' C16' 110.9(3)
O8 C15' O7 122.6(3)
O8 C15' C16' 126.5(3)
C15' C16' H16D 109.5
C15' C16' H16E 109.5
C15' C16' H16F 109.5
H16D C16' H16E 109.5
H16D C16' H16F 109.5
H16E C16' H16F 109.5
Cl1S C1S Cl3S 110.1(2)
Cl1S C1S H1S 108.2
Cl2S C1S Cl1S 110.6(2)
Cl2S C1S Cl3S 111.4(2)
Cl2S C1S H1S 108.2
Cl3S C1S H1S 108.2

loop_
_geom_bond_atom_site_label_1
_geom_bond_atom_site_label_2
_geom_bond_distance
O1 C3 1.448(3)
O1 C1' 1.347(4)
O2 C1' 1.208(4)
O3 C7 1.464(4)
O3 C8' 1.346(4)
O4 C8' 1.211(4)
O5 C9 1.216(4)
O6 C14 1.217(4)
O7 C15 1.446(3)
O7 C15' 1.358(4)
O8 C15' 1.215(4)
C1 H1A 0.9700
C1 H1B 0.9700
C1 C2 1.537(4)
C1 C15 1.554(4)
C2 H2 0.9800
C2 C3 1.525(4)
C2 C16 1.527(4)
C3 H3 0.9800
C3 C4 1.528(4)
C4 H4 0.9800
C4 C5 1.499(4)
C4 C15 1.571(4)
C5 H5 0.9300
C5 C6 1.333(4)
C6 C7 1.524(4)
C6 C17 1.507(4)
C7 H7 0.9800
C7 C8 1.530(4)
C8 H8A 0.9700
C8 H8B 0.9700
C8 C9 1.513(4)
C9 C10 1.530(4)
C10 C11 1.528(4)
C10 C18 1.533(4)
C10 C19 1.535(4)
C11 H11 0.9300
C11 C12 1.327(5)
C12 H12 0.9300
C12 C13 1.517(4)
C13 H13 0.9800
C13 C14 1.519(4)
C13 C20 1.524(4)
C14 C15 1.540(4)
C16 H16A 0.9600
C16 H16B 0.9600
C16 H16C 0.9600
C17 H17A 0.9600
C17 H17B 0.9600
C17 H17C 0.9600
C18 H18A 0.9600
C18 H18B 0.9600
C18 H18C 0.9600
C19 H19A 0.9600
C19 H19B 0.9600
C19 H19C 0.9600
C20 H20A 0.9600
C20 H20B 0.9600
C20 H20C 0.9600
C1' C2' 1.487(4)
C2' C3' 1.397(5)
C2' C7' 1.387(5)
C3' H3' 0.9300
C3' C4' 1.389(4)
C4' H4' 0.9300
C4' C5' 1.395(5)
C5' H5' 0.9300
C5' C6' 1.374(6)
C6' H6' 0.9300
C6' C7' 1.396(5)
C7' H7' 0.9300
C8' C9' 1.490(4)
C9' C10' 1.391(5)
C9' C14' 1.389(5)
C10' H10' 0.9300
C10' C11' 1.391(5)
C11' H11' 0.9300
C11' C12' 1.383(6)
C12' H12' 0.9300
C12' C13' 1.395(5)
C13' H13' 0.9300
C13' C14' 1.398(5)
C14' H14' 0.9300
C15' C16' 1.488(5)
C16' H16D 0.9600
C16' H16E 0.9600
C16' H16F 0.9600
Cl1S C1S 1.760(4)
Cl2S C1S 1.745(4)
Cl3S C1S 1.766(4)
C1S H1S 0.9800
